data_4346977
loop_
_publ_author_name
'Jess, Kristof'
'Baabe, Dirk'
'Bannenberg, Thomas'
'Brandhorst, Kai'
'Freytag, Matthias'
'Jones, Peter G.'
'Tamm, Matthias'

_publ_section_title
;
 Ni-Fe and Pd-Fe Interactions in Nickel(II) and Palladium(II) Complexes of
 a Ferrocene-Bridged Bis(imidazolin-2-imine) Ligand.
;
_journal_issue 24
_journal_name_full 'Inorganic chemistry'
_journal_page_first 12032
_journal_page_last 12045
_journal_paper_doi 10.1021/acs.inorgchem.5b02457
_journal_volume 54
_journal_year 2015
_chemical_formula_sum 'C52.5 H69 B2 Cl F8 Fe N6 O0.5 P Pd'
_chemical_formula_weight 1194.43
_space_group_IT_number 14
_space_group_name_Hall '-P 2ybc'
_space_group_name_H-M_alt 'P 1 21/c 1'
_symmetry_cell_setting monoclinic
_symmetry_space_group_name_H-M 'P 1 21/c 1'
_atom_sites_solution_hydrogens geom
_atom_sites_solution_primary direct
_atom_sites_solution_secondary difmap
_audit_creation_method SHELXL-97
_cell_angle_alpha 90.00
_cell_angle_beta 93.138(2)
_cell_angle_gamma 90.00
_cell_formula_units_Z 4
_cell_length_a 19.7186(4)
_cell_length_b 12.9172(2)
_cell_length_c 21.8301(4)
_cell_measurement_reflns_used 44366
_cell_measurement_temperature 100(2)
_cell_measurement_theta_max 27.9060
_cell_measurement_theta_min 2.5880
_cell_volume 5551.99(17)
_computing_cell_refinement
; 
CrysAlisPro, Agilent Technologies, 
Version 1.171.36.28 (release 01-02-2013 CrysAlis171 .NET) 
(compiled Feb  1 2013,16:14:44) 
;
_computing_data_collection
; 
CrysAlisPro, Agilent Technologies, 
Version 1.171.36.28 (release 01-02-2013 CrysAlis171 .NET) 
(compiled Feb  1 2013,16:14:44)  
;
_computing_data_reduction
; 
CrysAlisPro, Agilent Technologies, 
Version 1.171.36.28 (release 01-02-2013 CrysAlis171 .NET) 
(compiled Feb  1 2013,16:14:44) 
;
_computing_molecular_graphics 'Bruker XP'
_computing_publication_material SHELXL-97
_computing_structure_refinement 'SHELXL-97 (Sheldrick, 1997)'
_computing_structure_solution 'SHELXS-97 (Sheldrick, 1990)'
_diffrn_ambient_temperature 100(2)
_diffrn_detector_area_resol_mean 16.1419
_diffrn_measured_fraction_theta_full 0.989
_diffrn_measured_fraction_theta_max 0.963
_diffrn_measurement_device_type 'Oxford Diffraction Xcalibur, Eos'
_diffrn_measurement_method '\w scans'
_diffrn_radiation_monochromator graphite
_diffrn_radiation_source 'Enhance (Mo) X-ray Source'
_diffrn_radiation_type 'Mo K\a'
_diffrn_radiation_wavelength 0.71073
_diffrn_reflns_av_R_equivalents 0.0869
_diffrn_reflns_av_sigmaI/netI 0.0429
_diffrn_reflns_limit_h_max 28
_diffrn_reflns_limit_h_min -28
_diffrn_reflns_limit_k_max 18
_diffrn_reflns_limit_k_min -18
_diffrn_reflns_limit_l_max 31
_diffrn_reflns_limit_l_min -31
_diffrn_reflns_number 339408
_diffrn_reflns_theta_full 30.50
_diffrn_reflns_theta_max 30.94
_diffrn_reflns_theta_min 2.13
_exptl_absorpt_coefficient_mu 0.731
_exptl_absorpt_correction_T_max 1.00000
_exptl_absorpt_correction_T_min 0.92440
_exptl_absorpt_correction_type multi-scan
_exptl_absorpt_process_details
; 
CrysAlisPro, Agilent Technologies, 
Version 1.171.36.28 (release 01-02-2013 CrysAlis171 .NET) 
(compiled Feb  1 2013,16:14:44) 
;
_exptl_crystal_colour 'dark red'
_exptl_crystal_density_diffrn 1.429
_exptl_crystal_density_method 'not measured'
_exptl_crystal_description irregular
_exptl_crystal_F_000 2464
_exptl_crystal_size_max 0.38
_exptl_crystal_size_mid 0.20
_exptl_crystal_size_min 0.07
_platon_squeeze_details
;
One badly resolved regions of residual electron density was tentatively 
identified as an approximately 50/50 mixture of one molecule of 
diethyl ether and one molecule of CH2Cl2, but could not be refined 
satisfactorily. For this reason the program SQUEEZE (part of the PLATON 
suite; A. Spek, University of Utrecht, Netherlands, 2009) was used to 
remove mathematically the effects of the solvents.
Derived parameters such as the formular weight correspond to two
molecules of diethyl ether and two molecules of CH2Cl2 per cell.
;
_refine_diff_density_max 0.885
_refine_diff_density_min -0.540
_refine_diff_density_rms 0.085
_refine_ls_extinction_method none
_refine_ls_goodness_of_fit_ref 1.110
_refine_ls_hydrogen_treatment constr
_refine_ls_matrix_type full
_refine_ls_number_parameters 656
_refine_ls_number_reflns 16952
_refine_ls_number_restraints 72
_refine_ls_restrained_S_all 1.115
_refine_ls_R_factor_all 0.0679
_refine_ls_R_factor_gt 0.0487
_refine_ls_shift/su_max 0.003
_refine_ls_shift/su_mean 0.000
_refine_ls_structure_factor_coef Fsqd
_refine_ls_weighting_details 'calc w=1/[\s^2^(Fo^2^)+(0.0383P)^2^+5.3022P] where P=(Fo^2^+2Fc^2^)/3'
_refine_ls_weighting_scheme calc
_refine_ls_wR_factor_gt 0.0966
_refine_ls_wR_factor_ref 0.1030
_reflns_number_gt 14224
_reflns_number_total 16952
_reflns_threshold_expression >2sigma(I)
_cod_data_source_file ic5b02457_si_002.cif
_cod_data_source_block kress41
_cod_original_cell_volume 5551.98(17)
_cod_original_sg_symbol_H-M 'P 21/c'
_cod_original_formula_sum 'C52.50 H69 B2 Cl F8 Fe N6 O0.50 P Pd'
_cod_database_code 4346977

loop_
_symmetry_equiv_pos_as_xyz
'x, y, z'
'-x, y+1/2, -z+1/2'
'-x, -y, -z'
'x, -y-1/2, z-1/2'

loop_
_atom_site_label
_atom_site_type_symbol
_atom_site_fract_x
_atom_site_fract_y
_atom_site_fract_z
_atom_site_U_iso_or_equiv
_atom_site_adp_type
_atom_site_occupancy
_atom_site_symmetry_multiplicity
_atom_site_calc_flag
_atom_site_refinement_flags
_atom_site_disorder_assembly
_atom_site_disorder_group
Fe Fe 0.362613(15) 0.50165(2) 0.693572(14) 0.01765(7) Uani 1 1 d . . .
Pd Pd 0.259044(8) 0.431681(12) 0.615363(7) 0.01548(5) Uani 1 1 d . . .
P P 0.19886(3) 0.34581(4) 0.53711(2) 0.01702(11) Uani 1 1 d . . .
N1 N 0.22939(9) 0.37756(14) 0.69770(8) 0.0174(3) Uani 1 1 d . . .
N2 N 0.14051(9) 0.30996(14) 0.75536(8) 0.0170(3) Uani 1 1 d . . .
N3 N 0.20392(9) 0.19424(14) 0.71304(8) 0.0192(4) Uani 1 1 d . . .
N4 N 0.31300(10) 0.52038(15) 0.55561(8) 0.0212(4) Uani 1 1 d . . .
N5 N 0.23929(10) 0.67425(15) 0.53702(8) 0.0222(4) Uani 1 1 d . . .
N6 N 0.32006(10) 0.64328(16) 0.47491(9) 0.0251(4) Uani 1 1 d . B .
B1 B 0.13536(14) 0.7276(2) 0.78425(13) 0.0263(5) Uani 1 1 d . . .
F1 F 0.12311(11) 0.68942(14) 0.84212(8) 0.0522(5) Uani 1 1 d . . .
F2 F 0.13444(8) 0.64694(11) 0.74164(7) 0.0334(3) Uani 1 1 d . . .
F3 F 0.08594(9) 0.79901(13) 0.76770(9) 0.0453(4) Uani 1 1 d . . .
F4 F 0.19800(8) 0.77634(14) 0.78624(7) 0.0394(4) Uani 1 1 d . . .
B2 B 0.4851(3) 0.1770(4) 0.6560(3) 0.0414(12) Uiso 0.750(4) 1 d PDU A 1
F5 F 0.4201(3) 0.2060(6) 0.6371(3) 0.0465(14) Uani 0.750(4) 1 d PDU A 1
F6 F 0.5231(2) 0.2560(3) 0.6813(2) 0.1021(16) Uani 0.750(4) 1 d PDU A 1
F7 F 0.48075(14) 0.0948(2) 0.69843(13) 0.0571(8) Uani 0.750(4) 1 d PDU A 1
F8 F 0.51773(16) 0.1390(3) 0.60656(16) 0.0803(11) Uani 0.750(4) 1 d PD A 1
B2' B 0.4778(6) 0.1953(8) 0.6693(5) 0.029(3) Uiso 0.250(4) 1 d PDU A 2
F5' F 0.4148(8) 0.1894(18) 0.6369(10) 0.043(4) Uiso 0.250(4) 1 d PDU A 2
F6' F 0.4683(4) 0.2306(5) 0.7264(3) 0.043(2) Uiso 0.250(4) 1 d PD A 2
F7' F 0.5098(5) 0.1025(7) 0.6696(5) 0.068(3) Uiso 0.250(4) 1 d PDU A 2
F8' F 0.5168(5) 0.2736(7) 0.6441(4) 0.054(2) Uiso 0.250(4) 1 d PDU A 2
C1 C 0.28316(11) 0.42278(17) 0.73229(9) 0.0189(4) Uani 1 1 d . . .
C2 C 0.28588(12) 0.52936(19) 0.75189(10) 0.0235(5) Uani 1 1 d . . .
H2 H 0.2509 0.5794 0.7455 0.028 Uiso 1 1 calc R . .
C3 C 0.35012(13) 0.5458(2) 0.78240(11) 0.0284(5) Uani 1 1 d . . .
H3 H 0.3654 0.6090 0.8007 0.034 Uiso 1 1 calc R . .
C4 C 0.38782(12) 0.4531(2) 0.78115(10) 0.0282(5) Uani 1 1 d . . .
H4 H 0.4325 0.4435 0.7987 0.034 Uiso 1 1 calc R . .
C5 C 0.34797(11) 0.37638(19) 0.74941(10) 0.0228(5) Uani 1 1 d . . .
H5 H 0.3615 0.3075 0.7410 0.027 Uiso 1 1 calc R . .
C6 C 0.36639(11) 0.53416(19) 0.59884(10) 0.0218(4) Uani 1 1 d . . .
C7 C 0.38147(12) 0.62419(19) 0.63544(11) 0.0253(5) Uani 1 1 d . . .
H7 H 0.3570 0.6876 0.6338 0.030 Uiso 1 1 calc R . .
C8 C 0.43933(12) 0.6018(2) 0.67448(11) 0.0301(5) Uani 1 1 d . . .
H8 H 0.4612 0.6485 0.7028 0.036 Uiso 1 1 calc R . .
C9 C 0.45910(12) 0.4980(2) 0.66415(12) 0.0323(6) Uani 1 1 d . . .
H9 H 0.4965 0.4634 0.6844 0.039 Uiso 1 1 calc R . .
C10 C 0.41376(12) 0.4545(2) 0.61865(11) 0.0261(5) Uani 1 1 d . . .
H10 H 0.4145 0.3854 0.6039 0.031 Uiso 1 1 calc R . .
C11 C 0.19482(11) 0.29732(16) 0.72078(9) 0.0164(4) Uani 1 1 d . . .
C12 C 0.11453(11) 0.21257(17) 0.76951(10) 0.0203(4) Uani 1 1 d . . .
C13 C 0.15330(12) 0.14120(17) 0.74276(10) 0.0214(4) Uani 1 1 d . . .
C14 C 0.11773(11) 0.41425(16) 0.77420(10) 0.0190(4) Uani 1 1 d . . .
H14 H 0.1452 0.4655 0.7517 0.023 Uiso 1 1 calc R . .
C15 C 0.13433(18) 0.4323(2) 0.84230(12) 0.0409(7) Uani 1 1 d . . .
H15A H 0.1076 0.3847 0.8663 0.061 Uiso 1 1 calc R . .
H15B H 0.1232 0.5038 0.8528 0.061 Uiso 1 1 calc R . .
H15C H 0.1828 0.4200 0.8516 0.061 Uiso 1 1 calc R . .
C16 C 0.04435(13) 0.4358(2) 0.75574(15) 0.0359(6) Uani 1 1 d . . .
H16A H 0.0362 0.4227 0.7117 0.054 Uiso 1 1 calc R . .
H16B H 0.0339 0.5083 0.7646 0.054 Uiso 1 1 calc R . .
H16C H 0.0152 0.3906 0.7789 0.054 Uiso 1 1 calc R . .
C17 C 0.05417(13) 0.19626(19) 0.80688(12) 0.0287(5) Uani 1 1 d . . .
H17A H 0.0135 0.2234 0.7846 0.043 Uiso 1 1 calc R . .
H17B H 0.0611 0.2326 0.8461 0.043 Uiso 1 1 calc R . .
H17C H 0.0484 0.1221 0.8144 0.043 Uiso 1 1 calc R . .
C18 C 0.14301(14) 0.02671(19) 0.73962(13) 0.0311(5) Uani 1 1 d . . .
H18A H 0.1072 0.0067 0.7668 0.047 Uiso 1 1 calc R . .
H18B H 0.1854 -0.0084 0.7527 0.047 Uiso 1 1 calc R . .
H18C H 0.1296 0.0067 0.6974 0.047 Uiso 1 1 calc R . .
C19 C 0.26717(12) 0.15092(18) 0.69050(11) 0.0243(5) Uani 1 1 d . . .
H19 H 0.2930 0.2096 0.6730 0.029 Uiso 1 1 calc R . .
C20 C 0.31092(14) 0.1070(2) 0.74426(12) 0.0321(6) Uani 1 1 d . . .
H20A H 0.3145 0.1580 0.7775 0.048 Uiso 1 1 calc R . .
H20B H 0.3563 0.0911 0.7307 0.048 Uiso 1 1 calc R . .
H20C H 0.2900 0.0435 0.7590 0.048 Uiso 1 1 calc R . .
C21 C 0.25486(15) 0.0711(2) 0.63955(12) 0.0343(6) Uani 1 1 d . . .
H21A H 0.2385 0.0065 0.6571 0.051 Uiso 1 1 calc R . .
H21B H 0.2974 0.0580 0.6197 0.051 Uiso 1 1 calc R . .
H21C H 0.2207 0.0976 0.6092 0.051 Uiso 1 1 calc R . .
C22 C 0.29127(12) 0.60978(18) 0.52604(10) 0.0210(4) Uani 1 1 d . . .
C23 C 0.23531(13) 0.74965(19) 0.49083(11) 0.0266(5) Uani 1 1 d . . .
C24 C 0.28578(13) 0.7311(2) 0.45331(11) 0.0277(5) Uani 1 1 d . . .
C25 C 0.20189(12) 0.67302(18) 0.59431(10) 0.0232(5) Uani 1 1 d . . .
H25 H 0.2231 0.6176 0.6210 0.028 Uiso 1 1 calc R . .
C26 C 0.12773(13) 0.6437(2) 0.58247(13) 0.0340(6) Uani 1 1 d . . .
H26A H 0.1044 0.6978 0.5578 0.051 Uiso 1 1 calc R . .
H26B H 0.1062 0.6366 0.6217 0.051 Uiso 1 1 calc R . .
H26C H 0.1247 0.5778 0.5603 0.051 Uiso 1 1 calc R . .
C27 C 0.21142(14) 0.7743(2) 0.62910(12) 0.0302(5) Uani 1 1 d . . .
H27A H 0.2590 0.7961 0.6285 0.045 Uiso 1 1 calc R . .
H27B H 0.1992 0.7646 0.6716 0.045 Uiso 1 1 calc R . .
H27C H 0.1822 0.8276 0.6096 0.045 Uiso 1 1 calc R . .
C28 C 0.18247(16) 0.8332(2) 0.48561(14) 0.0418(7) Uani 1 1 d . . .
H28A H 0.1835 0.8662 0.4453 0.063 Uiso 1 1 calc R . .
H28B H 0.1919 0.8850 0.5178 0.063 Uiso 1 1 calc R . .
H28C H 0.1375 0.8029 0.4904 0.063 Uiso 1 1 calc R . .
C29 C 0.30583(15) 0.7918(2) 0.39888(13) 0.0393(7) Uani 1 1 d . . .
H29A H 0.2942 0.7526 0.3613 0.059 Uiso 1 1 calc R . .
H29B H 0.3549 0.8046 0.4022 0.059 Uiso 1 1 calc R . .
H29C H 0.2815 0.8580 0.3975 0.059 Uiso 1 1 calc R . .
C30 C 0.37981(15) 0.5945(3) 0.44854(13) 0.0441(7) Uani 1 1 d D . .
H30 H 0.3778 0.5243 0.4677 0.053 Uiso 0.537(7) 1 calc PR B 3
H30' H 0.3798 0.6331 0.4088 0.053 Uiso 0.463(7) 1 calc PR B 4
C31 C 0.44526(15) 0.6321(3) 0.47723(17) 0.0508(8) Uani 1 1 d D B .
H31A H 0.4829 0.5952 0.4594 0.076 Uiso 1 1 calc R . .
H31B H 0.4464 0.6193 0.5215 0.076 Uiso 1 1 calc R . .
H31C H 0.4497 0.7065 0.4697 0.076 Uiso 1 1 calc R . .
C32 C 0.3655(3) 0.5660(5) 0.3820(2) 0.0439(17) Uani 0.537(7) 1 d PD B 3
H32A H 0.3919 0.5044 0.3723 0.066 Uiso 0.537(7) 1 calc PR B 3
H32B H 0.3784 0.6237 0.3559 0.066 Uiso 0.537(7) 1 calc PR B 3
H32C H 0.3170 0.5514 0.3747 0.066 Uiso 0.537(7) 1 calc PR B 3
C32' C 0.3787(3) 0.4929(5) 0.4259(3) 0.0427(18) Uiso 0.463(7) 1 d PD B 4
H32D H 0.3758 0.4442 0.4600 0.064 Uiso 0.463(7) 1 calc PR B 4
H32E H 0.4204 0.4797 0.4046 0.064 Uiso 0.463(7) 1 calc PR B 4
H32F H 0.3392 0.4839 0.3971 0.064 Uiso 0.463(7) 1 calc PR B 4
C33 C 0.25950(12) 0.27441(18) 0.49331(10) 0.0224(4) Uani 1 1 d . . .
C34 C 0.31942(13) 0.2413(2) 0.52378(11) 0.0298(5) Uani 1 1 d . . .
H34 H 0.3275 0.2564 0.5661 0.036 Uiso 1 1 calc R . .
C35 C 0.36766(16) 0.1863(3) 0.49282(14) 0.0458(8) Uani 1 1 d . . .
H35 H 0.4084 0.1635 0.5139 0.055 Uiso 1 1 calc R . .
C36 C 0.35561(17) 0.1650(3) 0.43116(15) 0.0528(9) Uani 1 1 d . . .
H36 H 0.3883 0.1274 0.4098 0.063 Uiso 1 1 calc R . .
C37 C 0.29654(16) 0.1979(3) 0.40038(13) 0.0434(7) Uani 1 1 d . . .
H37 H 0.2891 0.1836 0.3579 0.052 Uiso 1 1 calc R . .
C38 C 0.24798(13) 0.2518(2) 0.43116(11) 0.0292(5) Uani 1 1 d . . .
H38 H 0.2070 0.2732 0.4100 0.035 Uiso 1 1 calc R . .
C39 C 0.13429(12) 0.25275(17) 0.55717(10) 0.0214(4) Uani 1 1 d . . .
C40 C 0.12347(14) 0.1598(2) 0.52582(12) 0.0310(5) Uani 1 1 d . . .
H40 H 0.1516 0.1412 0.4936 0.037 Uiso 1 1 calc R . .
C41 C 0.07143(16) 0.0943(2) 0.54179(14) 0.0409(7) Uani 1 1 d . . .
H41 H 0.0644 0.0306 0.5206 0.049 Uiso 1 1 calc R . .
C42 C 0.02986(15) 0.1208(2) 0.58817(14) 0.0387(7) Uani 1 1 d . . .
H42 H -0.0058 0.0757 0.5985 0.046 Uiso 1 1 calc R . .
C43 C 0.04001(13) 0.2127(2) 0.61956(12) 0.0307(5) Uani 1 1 d . . .
H43 H 0.0114 0.2309 0.6515 0.037 Uiso 1 1 calc R . .
C44 C 0.09228(12) 0.27877(19) 0.60431(10) 0.0226(4) Uani 1 1 d . . .
H44 H 0.0994 0.3419 0.6261 0.027 Uiso 1 1 calc R . .
C45 C 0.15329(11) 0.42382(17) 0.47869(9) 0.0185(4) Uani 1 1 d . . .
C46 C 0.08250(11) 0.42798(18) 0.47277(10) 0.0215(4) Uani 1 1 d . . .
H46 H 0.0561 0.3843 0.4971 0.026 Uiso 1 1 calc R . .
C47 C 0.05062(12) 0.49626(19) 0.43111(11) 0.0253(5) Uani 1 1 d . . .
H47 H 0.0024 0.4985 0.4270 0.030 Uiso 1 1 calc R . .
C48 C 0.08830(13) 0.56091(19) 0.39565(11) 0.0273(5) Uani 1 1 d . . .
H48 H 0.0661 0.6090 0.3685 0.033 Uiso 1 1 calc R . .
C49 C 0.15856(13) 0.55538(19) 0.39988(11) 0.0267(5) Uani 1 1 d . . .
H49 H 0.1846 0.5985 0.3749 0.032 Uiso 1 1 calc R . .
C50 C 0.19082(12) 0.48659(19) 0.44080(10) 0.0231(5) Uani 1 1 d . . .
H50 H 0.2390 0.4821 0.4431 0.028 Uiso 1 1 calc R . .

loop_
_atom_site_aniso_label
_atom_site_aniso_U_11
_atom_site_aniso_U_22
_atom_site_aniso_U_33
_atom_site_aniso_U_23
_atom_site_aniso_U_13
_atom_site_aniso_U_12
Fe 0.01594(14) 0.02279(16) 0.01442(14) 0.00096(12) 0.00266(11) -0.00179(12)
Pd 0.01922(8) 0.01570(8) 0.01155(7) 0.00033(6) 0.00114(5) -0.00031(6)
P 0.0199(3) 0.0185(3) 0.0126(2) -0.00053(19) 0.00140(19) -0.0006(2)
N1 0.0203(9) 0.0199(9) 0.0122(8) 0.0010(7) 0.0014(6) -0.0027(7)
N2 0.0197(8) 0.0149(8) 0.0166(8) 0.0031(7) 0.0023(7) 0.0004(7)
N3 0.0241(9) 0.0157(9) 0.0178(8) 0.0010(7) 0.0013(7) 0.0016(7)
N4 0.0257(9) 0.0231(9) 0.0149(8) 0.0027(7) 0.0033(7) -0.0010(8)
N5 0.0281(10) 0.0224(9) 0.0161(9) 0.0021(7) 0.0022(7) -0.0026(8)
N6 0.0301(10) 0.0296(11) 0.0159(9) 0.0044(8) 0.0034(7) -0.0048(8)
B1 0.0250(13) 0.0228(13) 0.0314(14) -0.0023(11) 0.0052(11) 0.0029(10)
F1 0.0767(14) 0.0437(10) 0.0386(10) 0.0045(8) 0.0248(9) 0.0011(9)
F2 0.0429(9) 0.0209(7) 0.0370(8) -0.0060(6) 0.0087(7) -0.0010(6)
F3 0.0386(9) 0.0291(8) 0.0664(12) -0.0088(8) -0.0129(8) 0.0115(7)
F4 0.0276(8) 0.0534(10) 0.0373(9) -0.0119(8) 0.0017(6) -0.0079(7)
F5 0.0315(17) 0.048(3) 0.058(2) 0.0155(19) -0.0148(13) 0.0157(17)
F6 0.088(3) 0.082(3) 0.129(4) -0.007(3) -0.060(3) -0.008(2)
F7 0.0483(16) 0.0752(19) 0.0470(16) 0.0266(14) -0.0041(13) 0.0266(13)
F8 0.064(2) 0.087(2) 0.094(3) 0.0027(19) 0.0401(18) 0.0077(17)
C1 0.0197(10) 0.0254(11) 0.0118(9) 0.0014(8) 0.0041(7) -0.0028(8)
C2 0.0226(11) 0.0274(11) 0.0213(11) -0.0074(9) 0.0079(9) -0.0037(9)
C3 0.0283(12) 0.0403(14) 0.0172(10) -0.0088(10) 0.0058(9) -0.0123(10)
C4 0.0231(11) 0.0461(15) 0.0150(10) 0.0049(10) -0.0025(8) -0.0093(10)
C5 0.0232(11) 0.0279(12) 0.0172(10) 0.0068(9) 0.0002(8) -0.0016(9)
C6 0.0215(10) 0.0274(11) 0.0170(10) 0.0045(9) 0.0071(8) -0.0035(9)
C7 0.0266(11) 0.0264(12) 0.0228(11) 0.0046(9) 0.0003(9) -0.0067(9)
C8 0.0237(12) 0.0416(14) 0.0250(12) 0.0081(11) 0.0023(9) -0.0140(10)
C9 0.0178(11) 0.0524(17) 0.0274(12) 0.0085(12) 0.0068(9) -0.0004(11)
C10 0.0210(11) 0.0356(13) 0.0225(11) 0.0044(10) 0.0099(9) 0.0032(9)
C11 0.0201(10) 0.0161(9) 0.0128(9) 0.0013(7) -0.0010(7) -0.0002(8)
C12 0.0244(11) 0.0167(10) 0.0197(10) 0.0057(8) -0.0006(8) -0.0011(8)
C13 0.0264(11) 0.0176(10) 0.0200(10) 0.0047(8) -0.0009(8) -0.0014(8)
C14 0.0208(10) 0.0159(10) 0.0206(10) 0.0013(8) 0.0029(8) 0.0011(8)
C15 0.069(2) 0.0287(14) 0.0245(13) -0.0047(11) -0.0011(13) 0.0095(14)
C16 0.0233(12) 0.0232(12) 0.0607(19) -0.0010(12) -0.0038(12) 0.0043(10)
C17 0.0302(12) 0.0230(12) 0.0339(13) 0.0094(10) 0.0106(10) -0.0010(10)
C18 0.0409(15) 0.0162(11) 0.0362(14) 0.0038(10) 0.0026(11) -0.0016(10)
C19 0.0263(11) 0.0219(11) 0.0251(11) 0.0017(9) 0.0049(9) 0.0064(9)
C20 0.0327(13) 0.0315(13) 0.0320(13) 0.0078(11) 0.0019(10) 0.0079(11)
C21 0.0511(16) 0.0255(13) 0.0268(12) -0.0048(10) 0.0067(11) 0.0106(12)
C22 0.0261(11) 0.0230(11) 0.0138(9) 0.0002(8) 0.0008(8) -0.0056(9)
C23 0.0336(13) 0.0251(12) 0.0208(11) 0.0066(9) -0.0013(9) -0.0036(10)
C24 0.0339(13) 0.0296(13) 0.0192(11) 0.0083(9) -0.0029(9) -0.0079(10)
C25 0.0295(12) 0.0209(11) 0.0194(10) -0.0017(8) 0.0042(9) -0.0035(9)
C26 0.0326(13) 0.0334(14) 0.0369(14) -0.0106(11) 0.0106(11) -0.0064(11)
C27 0.0378(14) 0.0253(12) 0.0279(12) -0.0066(10) 0.0042(10) -0.0035(10)
C28 0.0519(18) 0.0343(15) 0.0390(16) 0.0134(12) 0.0005(13) 0.0091(13)
C29 0.0427(16) 0.0470(17) 0.0282(13) 0.0177(12) 0.0012(11) -0.0118(13)
C30 0.0420(16) 0.068(2) 0.0223(13) -0.0042(13) 0.0051(11) 0.0151(15)
C31 0.0303(15) 0.055(2) 0.069(2) 0.0023(17) 0.0244(15) -0.0067(14)
C32 0.040(3) 0.064(4) 0.029(3) -0.012(3) 0.014(2) -0.013(3)
C33 0.0258(11) 0.0240(11) 0.0177(10) -0.0048(9) 0.0038(8) 0.0017(9)
C34 0.0321(13) 0.0351(14) 0.0221(11) -0.0066(10) 0.0012(10) 0.0078(11)
C35 0.0374(15) 0.062(2) 0.0384(16) -0.0146(15) 0.0000(12) 0.0228(14)
C36 0.0465(18) 0.072(2) 0.0408(17) -0.0225(16) 0.0096(14) 0.0222(17)
C37 0.0442(16) 0.064(2) 0.0232(13) -0.0176(13) 0.0070(11) 0.0044(15)
C38 0.0302(12) 0.0362(14) 0.0214(11) -0.0090(10) 0.0031(9) -0.0006(10)
C39 0.0246(11) 0.0195(10) 0.0200(10) 0.0038(8) -0.0017(8) -0.0021(8)
C40 0.0365(14) 0.0278(13) 0.0287(13) -0.0036(10) 0.0023(10) -0.0058(11)
C41 0.0482(17) 0.0293(14) 0.0447(17) -0.0028(12) -0.0011(13) -0.0156(12)
C42 0.0339(14) 0.0378(16) 0.0442(16) 0.0121(13) 0.0016(12) -0.0140(12)
C43 0.0253(12) 0.0399(15) 0.0269(12) 0.0109(11) 0.0019(9) -0.0008(10)
C44 0.0243(11) 0.0261(11) 0.0171(10) 0.0048(9) -0.0025(8) 0.0004(9)
C45 0.0224(10) 0.0200(10) 0.0130(9) -0.0012(8) -0.0002(7) -0.0012(8)
C46 0.0249(11) 0.0232(11) 0.0164(10) -0.0008(8) 0.0021(8) -0.0014(9)
C47 0.0248(11) 0.0296(12) 0.0213(11) -0.0016(9) -0.0010(9) 0.0039(9)
C48 0.0360(13) 0.0252(12) 0.0200(11) 0.0014(9) -0.0053(9) 0.0025(10)
C49 0.0343(13) 0.0281(12) 0.0173(10) 0.0038(9) -0.0018(9) -0.0079(10)
C50 0.0241(11) 0.0292(12) 0.0160(10) 0.0019(9) -0.0001(8) -0.0058(9)

loop_
_atom_type_symbol
_atom_type_description
_atom_type_scat_dispersion_real
_atom_type_scat_dispersion_imag
_atom_type_scat_source
C C 0.0033 0.0016 'International Tables Vol C Tables 4.2.6.8 and 6.1.1.4'
H H 0.0000 0.0000 'International Tables Vol C Tables 4.2.6.8 and 6.1.1.4'
B B 0.0013 0.0007 'International Tables Vol C Tables 4.2.6.8 and 6.1.1.4'
N N 0.0061 0.0033 'International Tables Vol C Tables 4.2.6.8 and 6.1.1.4'
F F 0.0171 0.0103 'International Tables Vol C Tables 4.2.6.8 and 6.1.1.4'
P P 0.1023 0.0942 'International Tables Vol C Tables 4.2.6.8 and 6.1.1.4'
Fe Fe 0.3463 0.8444 'International Tables Vol C Tables 4.2.6.8 and 6.1.1.4'
Pd Pd -0.9988 1.0072 'International Tables Vol C Tables 4.2.6.8 and 6.1.1.4'
Cl Cl 0.1484 0.1585 'International Tables Vol C Tables 4.2.6.8 and 6.1.1.4'
O O 0.0106 0.0060 'International Tables Vol C Tables 4.2.6.8 and 6.1.1.4'

loop_
_geom_angle_atom_site_label_1
_geom_angle_atom_site_label_2
_geom_angle_atom_site_label_3
_geom_angle
C9 Fe C4 95.96(10)
C9 Fe C3 117.81(10)
C4 Fe C3 40.30(11)
C9 Fe C8 40.55(11)
C4 Fe C8 103.83(10)
C3 Fe C8 98.32(10)
C9 Fe C5 109.39(10)
C4 Fe C5 40.53(9)
C3 Fe C5 68.29(10)
C8 Fe C5 138.28(10)
C9 Fe C10 40.38(10)
C4 Fe C10 123.12(10)
C3 Fe C10 157.39(10)
C8 Fe C10 68.07(11)
C5 Fe C10 109.20(10)
C9 Fe C2 157.89(10)
C4 Fe C2 68.00(10)
C3 Fe C2 40.26(9)
C8 Fe C2 126.19(11)
C5 Fe C2 68.83(10)
C10 Fe C2 161.71(10)
C9 Fe C7 67.91(11)
C4 Fe C7 139.67(10)
C3 Fe C7 113.65(10)
C8 Fe C7 40.14(9)
C5 Fe C7 177.13(10)
C10 Fe C7 68.16(10)
C2 Fe C7 114.04(10)
C9 Fe C1 148.17(10)
C4 Fe C1 67.75(9)
C3 Fe C1 67.71(9)
C8 Fe C1 165.74(10)
C5 Fe C1 40.74(9)
C10 Fe C1 126.05(10)
C2 Fe C1 40.68(9)
C7 Fe C1 141.63(9)
C9 Fe C6 67.28(10)
C4 Fe C6 162.54(10)
C3 Fe C6 151.92(10)
C8 Fe C6 67.06(9)
C5 Fe C6 138.54(10)
C10 Fe C6 40.32(9)
C2 Fe C6 129.46(9)
C7 Fe C6 39.98(9)
C1 Fe C6 124.09(9)
C9 Fe Pd 118.14(8)
C4 Fe Pd 127.93(7)
C3 Fe Pd 123.84(7)
C8 Fe Pd 127.87(7)
C5 Fe Pd 89.18(6)
C10 Fe Pd 77.79(7)
C2 Fe Pd 83.97(6)
C7 Fe Pd 91.32(7)
C1 Fe Pd 62.68(6)
C6 Fe Pd 61.43(6)
N1 Pd N4 157.49(7)
N1 Pd P 109.03(5)
N4 Pd P 93.48(5)
N1 Pd C6 125.75(7)
N4 Pd C6 33.06(7)
P Pd C6 122.95(5)
N1 Pd C1 32.70(7)
N4 Pd C1 125.13(7)
P Pd C1 140.51(5)
C6 Pd C1 93.10(7)
N1 Pd Fe 78.72(5)
N4 Pd Fe 79.59(5)
P Pd Fe 162.492(17)
C6 Pd Fe 47.03(5)
C1 Pd Fe 46.08(5)
C39 P C33 106.23(11)
C39 P C45 102.05(10)
C33 P C45 103.01(10)
C39 P Pd 118.47(7)
C33 P Pd 107.80(8)
C45 P Pd 117.74(7)
C11 N1 C1 120.16(17)
C11 N1 Pd 139.81(14)
C1 N1 Pd 95.01(12)
C11 N2 C12 108.97(18)
C11 N2 C14 121.63(17)
C12 N2 C14 129.37(18)
C11 N3 C13 108.69(18)
C11 N3 C19 122.29(19)
C13 N3 C19 127.33(19)
C22 N4 C6 114.57(19)
C22 N4 Pd 126.88(15)
C6 N4 Pd 92.27(13)
C22 N5 C23 108.28(19)
C22 N5 C25 123.94(19)
C23 N5 C25 127.0(2)
C22 N6 C24 108.9(2)
C22 N6 C30 124.4(2)
C24 N6 C30 126.8(2)
F3 B1 F4 108.7(2)
F3 B1 F1 108.7(2)
F4 B1 F1 109.4(2)
F3 B1 F2 110.0(2)
F4 B1 F2 109.8(2)
F1 B1 F2 110.1(2)
F6 B2 F5 113.5(5)
F6 B2 F8 108.3(4)
F5 B2 F8 109.3(5)
F6 B2 F7 110.3(4)
F5 B2 F7 108.2(5)
F8 B2 F7 107.0(4)
F6' B2' F7' 112.5(9)
F6' B2' F5' 108.8(12)
F7' B2' F5' 110.8(12)
F6' B2' F8' 103.0(9)
F7' B2' F8' 112.0(10)
F5' B2' F8' 109.4(12)
N1 C1 C2 125.1(2)
N1 C1 C5 127.0(2)
C2 C1 C5 107.6(2)
N1 C1 Fe 123.39(14)
C2 C1 Fe 68.74(12)
C5 C1 Fe 68.49(12)
N1 C1 Pd 52.29(10)
C2 C1 Pd 104.69(14)
C5 C1 Pd 112.86(14)
Fe C1 Pd 71.24(6)
C3 C2 C1 107.5(2)
C3 C2 Fe 69.41(13)
C1 C2 Fe 70.59(12)
C4 C3 C2 108.8(2)
C4 C3 Fe 69.78(13)
C2 C3 Fe 70.34(13)
C3 C4 C5 108.9(2)
C3 C4 Fe 69.92(14)
C5 C4 Fe 70.05(13)
C4 C5 C1 107.2(2)
C4 C5 Fe 69.42(13)
C1 C5 Fe 70.76(12)
N4 C6 C7 127.6(2)
N4 C6 C10 124.7(2)
C7 C6 C10 107.5(2)
N4 C6 Fe 125.01(15)
C7 C6 Fe 68.49(13)
C10 C6 Fe 67.76(12)
N4 C6 Pd 54.67(11)
C7 C6 Pd 119.54(15)
C10 C6 Pd 96.71(15)
Fe C6 Pd 71.54(6)
C8 C7 C6 107.8(2)
C8 C7 Fe 69.02(14)
C6 C7 Fe 71.54(13)
C7 C8 C9 108.4(2)
C7 C8 Fe 70.85(13)
C9 C8 Fe 69.37(14)
C10 C9 C8 108.6(2)
C10 C9 Fe 70.50(13)
C8 C9 Fe 70.08(14)
C9 C10 C6 107.6(2)
C9 C10 Fe 69.11(14)
C6 C10 Fe 71.92(13)
N1 C11 N2 123.06(19)
N1 C11 N3 129.3(2)
N2 C11 N3 107.60(18)
C13 C12 N2 107.19(19)
C13 C12 C17 128.8(2)
N2 C12 C17 124.0(2)
C12 C13 N3 107.54(19)
C12 C13 C18 128.1(2)
N3 C13 C18 124.2(2)
N2 C14 C16 113.23(19)
N2 C14 C15 110.92(18)
C16 C14 C15 112.6(2)
N3 C19 C21 113.3(2)
N3 C19 C20 109.69(19)
C21 C19 C20 111.7(2)
N6 C22 N5 107.8(2)
N6 C22 N4 121.4(2)
N5 C22 N4 130.6(2)
C24 C23 N5 107.5(2)
C24 C23 C28 128.1(2)
N5 C23 C28 124.5(2)
C23 C24 N6 107.6(2)
C23 C24 C29 128.8(2)
N6 C24 C29 123.6(2)
N5 C25 C26 112.14(19)
N5 C25 C27 110.97(19)
C26 C25 C27 113.0(2)
C32' C30 N6 122.6(4)
C32' C30 C31 116.8(4)
N6 C30 C31 112.9(2)
C32' C30 C32 55.5(4)
N6 C30 C32 111.5(3)
C31 C30 C32 126.7(3)
C34 C33 C38 119.3(2)
C34 C33 P 118.00(17)
C38 C33 P 122.69(19)
C33 C34 C35 120.7(2)
C36 C35 C34 119.3(3)
C37 C36 C35 120.6(3)
C36 C37 C38 120.4(3)
C37 C38 C33 119.8(2)
C40 C39 C44 119.2(2)
C40 C39 P 122.76(19)
C44 C39 P 117.95(17)
C41 C40 C39 119.8(3)
C42 C41 C40 120.6(3)
C43 C42 C41 120.1(2)
C42 C43 C44 119.8(2)
C43 C44 C39 120.3(2)
C46 C45 C50 118.8(2)
C46 C45 P 122.56(17)
C50 C45 P 118.53(17)
C47 C46 C45 119.9(2)
C48 C47 C46 120.7(2)
C47 C48 C49 119.8(2)
C48 C49 C50 119.8(2)
C49 C50 C45 120.8(2)

loop_
_geom_bond_atom_site_label_1
_geom_bond_atom_site_label_2
_geom_bond_distance
Fe C9 2.042(2)
Fe C4 2.047(2)
Fe C3 2.049(2)
Fe C8 2.051(2)
Fe C5 2.056(2)
Fe C10 2.060(2)
Fe C2 2.061(2)
Fe C7 2.075(2)
Fe C1 2.086(2)
Fe C6 2.116(2)
Fe Pd 2.7424(3)
Pd N1 2.0436(17)
Pd N4 2.0731(19)
Pd P 2.3098(6)
Pd C6 2.539(2)
Pd C1 2.573(2)
P C39 1.822(2)
P C33 1.822(2)
P C45 1.823(2)
N1 C11 1.353(3)
N1 C1 1.396(3)
N2 C11 1.353(3)
N2 C12 1.399(3)
N2 C14 1.485(3)
N3 C11 1.355(3)
N3 C13 1.399(3)
N3 C19 1.476(3)
N4 C22 1.380(3)
N4 C6 1.386(3)
N5 C22 1.352(3)
N5 C23 1.401(3)
N5 C25 1.486(3)
N6 C22 1.351(3)
N6 C24 1.389(3)
N6 C30 1.480(3)
B1 F3 1.376(3)
B1 F4 1.385(3)
B1 F1 1.390(3)
B1 F2 1.396(3)
B2 F6 1.365(6)
B2 F5 1.375(6)
B2 F8 1.377(6)
B2 F7 1.415(5)
B2' F6' 1.351(11)
B2' F7' 1.355(11)
B2' F5' 1.396(12)
B2' F8' 1.401(11)
C1 C2 1.442(3)
C1 C5 1.442(3)
C2 C3 1.415(3)
C3 C4 1.411(4)
C4 C5 1.421(3)
C6 C7 1.433(3)
C6 C10 1.440(3)
C7 C8 1.416(3)
C8 C9 1.418(4)
C9 C10 1.416(4)
C12 C13 1.351(3)
C12 C17 1.494(3)
C13 C18 1.494(3)
C14 C16 1.507(3)
C14 C15 1.523(3)
C19 C21 1.526(3)
C19 C20 1.527(3)
C23 C24 1.345(4)
C23 C28 1.500(4)
C24 C29 1.495(3)
C25 C26 1.519(3)
C25 C27 1.519(3)
C30 C32' 1.402(7)
C30 C31 1.485(4)
C30 C32 1.510(6)
C33 C34 1.391(3)
C33 C38 1.394(3)
C34 C35 1.392(4)
C35 C36 1.382(4)
C36 C37 1.380(4)
C37 C38 1.387(4)
C39 C40 1.393(3)
C39 C44 1.397(3)
C40 C41 1.389(4)
C41 C42 1.380(4)
C42 C43 1.380(4)
C43 C44 1.392(3)
C45 C46 1.396(3)
C45 C50 1.399(3)
C46 C47 1.392(3)
C47 C48 1.383(4)
C48 C49 1.385(4)
C49 C50 1.389(3)

loop_
_geom_torsion_atom_site_label_1
_geom_torsion_atom_site_label_2
_geom_torsion_atom_site_label_3
_geom_torsion_atom_site_label_4
_geom_torsion
C9 Fe Pd N1 141.57(11)
C4 Fe Pd N1 17.08(11)
C3 Fe Pd N1 -33.00(11)
C8 Fe Pd N1 -170.93(12)
C5 Fe Pd N1 29.93(9)
C10 Fe Pd N1 139.78(9)
C2 Fe Pd N1 -38.86(9)
C7 Fe Pd N1 -152.90(9)
C1 Fe Pd N1 -2.35(9)
C6 Fe Pd N1 179.39(9)
C9 Fe Pd N4 -44.45(11)
C4 Fe Pd N4 -168.94(11)
C3 Fe Pd N4 140.97(11)
C8 Fe Pd N4 3.05(12)
C5 Fe Pd N4 -156.10(9)
C10 Fe Pd N4 -46.24(9)
C2 Fe Pd N4 135.11(9)
C7 Fe Pd N4 21.07(9)
C1 Fe Pd N4 171.62(9)
C6 Fe Pd N4 -6.64(9)
C9 Fe Pd P 23.37(11)
C4 Fe Pd P -101.12(11)
C3 Fe Pd P -151.21(11)
C8 Fe Pd P 70.87(12)
C5 Fe Pd P -88.28(9)
C10 Fe Pd P 21.58(9)
C2 Fe Pd P -157.07(9)
C7 Fe Pd P 88.89(9)
C1 Fe Pd P -120.56(9)
C6 Fe Pd P 61.18(9)
C9 Fe Pd C6 -37.82(12)
C4 Fe Pd C6 -162.30(12)
C3 Fe Pd C6 147.61(12)
C8 Fe Pd C6 9.68(13)
C5 Fe Pd C6 -149.46(10)
C10 Fe Pd C6 -39.61(10)
C2 Fe Pd C6 141.75(10)
C7 Fe Pd C6 27.71(10)
C1 Fe Pd C6 178.26(10)
C9 Fe Pd C1 143.92(12)
C4 Fe Pd C1 19.44(12)
C3 Fe Pd C1 -30.65(12)
C8 Fe Pd C1 -168.58(13)
C5 Fe Pd C1 32.28(10)
C10 Fe Pd C1 142.13(10)
C2 Fe Pd C1 -36.51(10)
C7 Fe Pd C1 -150.55(10)
C6 Fe Pd C1 -178.26(10)
N1 Pd P C39 2.99(10)
N4 Pd P C39 -177.26(10)
C6 Pd P C39 166.72(11)
C1 Pd P C39 14.13(12)
Fe Pd P C39 116.90(10)
N1 Pd P C33 -117.55(10)
N4 Pd P C33 62.21(10)
C6 Pd P C33 46.18(11)
C1 Pd P C33 -106.41(11)
Fe Pd P C33 -3.64(11)
N1 Pd P C45 126.59(10)
N4 Pd P C45 -53.65(10)
C6 Pd P C45 -69.67(10)
C1 Pd P C45 137.74(11)
Fe Pd P C45 -119.49(9)
N4 Pd N1 C11 -164.8(2)
P Pd N1 C11 14.6(2)
C6 Pd N1 C11 -148.6(2)
C1 Pd N1 C11 -152.3(3)
Fe Pd N1 C11 -149.1(2)
N4 Pd N1 C1 -12.5(3)
P Pd N1 C1 166.85(11)
C6 Pd N1 C1 3.69(16)
Fe Pd N1 C1 3.14(12)
N1 Pd N4 C22 -98.8(2)
P Pd N4 C22 81.76(18)
C6 Pd N4 C22 -123.4(2)
C1 Pd N4 C22 -107.07(18)
Fe Pd N4 C22 -114.44(18)
N1 Pd N4 C6 24.5(3)
P Pd N4 C6 -154.87(13)
C1 Pd N4 C6 16.29(17)
Fe Pd N4 C6 8.92(12)
C11 N1 C1 C2 -119.0(2)
Pd N1 C1 C2 81.3(2)
C11 N1 C1 C5 67.9(3)
Pd N1 C1 C5 -91.8(2)
C11 N1 C1 Fe 154.84(16)
Pd N1 C1 Fe -4.85(18)
C11 N1 C1 Pd 159.7(2)
C9 Fe C1 N1 -96.0(2)
C4 Fe C1 N1 -159.5(2)
C3 Fe C1 N1 156.8(2)
C8 Fe C1 N1 144.7(3)
C5 Fe C1 N1 -121.0(2)
C10 Fe C1 N1 -43.9(2)
C2 Fe C1 N1 118.9(2)
C7 Fe C1 N1 56.4(3)
C6 Fe C1 N1 5.9(2)
Pd Fe C1 N1 4.05(15)
C9 Fe C1 C2 145.16(19)
C4 Fe C1 C2 81.67(15)
C3 Fe C1 C2 37.96(14)
C8 Fe C1 C2 25.8(4)
C5 Fe C1 C2 120.10(19)
C10 Fe C1 C2 -162.71(14)
C7 Fe C1 C2 -62.45(19)
C6 Fe C1 C2 -112.96(15)
Pd Fe C1 C2 -114.80(14)
C9 Fe C1 C5 25.1(2)
C4 Fe C1 C5 -38.43(14)
C3 Fe C1 C5 -82.14(15)
C8 Fe C1 C5 -94.3(4)
C10 Fe C1 C5 77.19(16)
C2 Fe C1 C5 -120.10(19)
C7 Fe C1 C5 177.45(15)
C6 Fe C1 C5 126.94(14)
Pd Fe C1 C5 125.09(14)
C9 Fe C1 Pd -100.04(17)
C4 Fe C1 Pd -163.53(10)
C3 Fe C1 Pd 152.77(10)
C8 Fe C1 Pd 140.6(4)
C5 Fe C1 Pd -125.09(14)
C10 Fe C1 Pd -47.91(11)
C2 Fe C1 Pd 114.80(14)
C7 Fe C1 Pd 52.36(15)
C6 Fe C1 Pd 1.85(11)
N4 Pd C1 N1 174.18(12)
P Pd C1 N1 -19.77(17)
C6 Pd C1 N1 -177.00(13)
Fe Pd C1 N1 -175.73(16)
N1 Pd C1 C2 -123.3(2)
N4 Pd C1 C2 50.90(17)
P Pd C1 C2 -143.05(12)
C6 Pd C1 C2 59.71(15)
Fe Pd C1 C2 60.99(13)
N1 Pd C1 C5 120.0(2)
N4 Pd C1 C5 -65.80(18)
P Pd C1 C5 100.26(16)
C6 Pd C1 C5 -56.98(17)
Fe Pd C1 C5 -55.71(14)
N1 Pd C1 Fe 175.73(16)
N4 Pd C1 Fe -10.09(11)
P Pd C1 Fe 155.96(4)
C6 Pd C1 Fe -1.28(8)
N1 C1 C2 C3 -176.5(2)
C5 C1 C2 C3 -2.2(2)
Fe C1 C2 C3 -59.84(15)
Pd C1 C2 C3 -122.53(16)
N1 C1 C2 Fe -116.6(2)
C5 C1 C2 Fe 57.60(15)
Pd C1 C2 Fe -62.69(8)
C9 Fe C2 C3 -8.6(4)
C4 Fe C2 C3 37.27(16)
C8 Fe C2 C3 -54.10(19)
C5 Fe C2 C3 81.00(16)
C10 Fe C2 C3 168.2(3)
C7 Fe C2 C3 -98.80(16)
C1 Fe C2 C3 118.3(2)
C6 Fe C2 C3 -142.77(16)
Pd Fe C2 C3 172.46(15)
C9 Fe C2 C1 -126.8(3)
C4 Fe C2 C1 -80.99(15)
C3 Fe C2 C1 -118.3(2)
C8 Fe C2 C1 -172.37(13)
C5 Fe C2 C1 -37.27(13)
C10 Fe C2 C1 50.0(4)
C7 Fe C2 C1 142.94(13)
C6 Fe C2 C1 98.97(16)
Pd Fe C2 C1 54.20(12)
C1 C2 C3 C4 1.2(3)
Fe C2 C3 C4 -59.38(16)
C1 C2 C3 Fe 60.59(15)
C9 Fe C3 C4 -63.87(17)
C8 Fe C3 C4 -101.60(15)
C5 Fe C3 C4 37.31(14)
C10 Fe C3 C4 -50.7(3)
C2 Fe C3 C4 119.8(2)
C7 Fe C3 C4 -140.39(14)
C1 Fe C3 C4 81.41(15)
C6 Fe C3 C4 -157.37(18)
Pd Fe C3 C4 110.72(13)
C9 Fe C3 C2 176.37(15)
C4 Fe C3 C2 -119.8(2)
C8 Fe C3 C2 138.64(16)
C5 Fe C3 C2 -82.45(16)
C10 Fe C3 C2 -170.4(2)
C7 Fe C3 C2 99.85(16)
C1 Fe C3 C2 -38.35(14)
C6 Fe C3 C2 82.9(2)
Pd Fe C3 C2 -9.04(18)
C2 C3 C4 C5 0.3(3)
Fe C3 C4 C5 -59.41(16)
C2 C3 C4 Fe 59.72(16)
C9 Fe C4 C3 127.02(15)
C8 Fe C4 C3 86.57(16)
C5 Fe C4 C3 -119.9(2)
C10 Fe C4 C3 159.20(14)
C2 Fe C4 C3 -37.23(14)
C7 Fe C4 C3 64.5(2)
C1 Fe C4 C3 -81.31(15)
C6 Fe C4 C3 142.9(3)
Pd Fe C4 C3 -99.94(14)
C9 Fe C4 C5 -113.04(16)
C3 Fe C4 C5 119.9(2)
C8 Fe C4 C5 -153.49(15)
C10 Fe C4 C5 -80.86(17)
C2 Fe C4 C5 82.71(15)
C7 Fe C4 C5 -175.58(15)
C1 Fe C4 C5 38.63(14)
C6 Fe C4 C5 -97.2(3)
Pd Fe C4 C5 20.00(18)
C3 C4 C5 C1 -1.7(3)
Fe C4 C5 C1 -61.03(15)
C3 C4 C5 Fe 59.33(16)
N1 C1 C5 C4 176.5(2)
C2 C1 C5 C4 2.4(2)
Fe C1 C5 C4 60.17(15)
Pd C1 C5 C4 117.39(17)
N1 C1 C5 Fe 116.3(2)
C2 C1 C5 Fe -57.75(15)
Pd C1 C5 Fe 57.22(10)
C9 Fe C5 C4 75.99(17)
C3 Fe C5 C4 -37.10(15)
C8 Fe C5 C4 40.6(2)
C10 Fe C5 C4 118.89(15)
C2 Fe C5 C4 -80.50(15)
C7 Fe C5 C4 95.7(19)
C1 Fe C5 C4 -117.7(2)
C6 Fe C5 C4 153.27(15)
Pd Fe C5 C4 -164.35(14)
C9 Fe C5 C1 -166.31(14)
C4 Fe C5 C1 117.7(2)
C3 Fe C5 C1 80.60(14)
C8 Fe C5 C1 158.34(15)
C10 Fe C5 C1 -123.41(14)
C2 Fe C5 C1 37.21(13)
C7 Fe C5 C1 -146.6(18)
C6 Fe C5 C1 -89.02(17)
Pd Fe C5 C1 -46.64(12)
C22 N4 C6 C7 30.2(3)
Pd N4 C6 C7 -102.5(2)
C22 N4 C6 C10 -155.7(2)
Pd N4 C6 C10 71.6(2)
C22 N4 C6 Fe 118.8(2)
Pd N4 C6 Fe -13.97(19)
C22 N4 C6 Pd 132.7(2)
C9 Fe C6 N4 156.1(2)
C4 Fe C6 N4 139.0(3)
C3 Fe C6 N4 -97.1(3)
C8 Fe C6 N4 -159.7(2)
C5 Fe C6 N4 62.1(3)
C10 Fe C6 N4 117.6(3)
C2 Fe C6 N4 -40.9(3)
C7 Fe C6 N4 -121.7(3)
C1 Fe C6 N4 10.1(2)
Pd Fe C6 N4 11.98(17)
C9 Fe C6 C7 -82.23(16)
C4 Fe C6 C7 -99.4(3)
C3 Fe C6 C7 24.6(3)
C8 Fe C6 C7 -38.06(15)
C5 Fe C6 C7 -176.22(15)
C10 Fe C6 C7 -120.7(2)
C2 Fe C6 C7 80.76(17)
C1 Fe C6 C7 131.78(14)
Pd Fe C6 C7 133.65(15)
C9 Fe C6 C10 38.47(15)
C4 Fe C6 C10 21.3(4)
C3 Fe C6 C10 145.3(2)
C8 Fe C6 C10 82.65(16)
C5 Fe C6 C10 -55.51(19)
C2 Fe C6 C10 -158.53(14)
C7 Fe C6 C10 120.7(2)
C1 Fe C6 C10 -107.51(15)
Pd Fe C6 C10 -105.64(14)
C9 Fe C6 Pd 144.12(11)
C4 Fe C6 Pd 127.0(3)
C3 Fe C6 Pd -109.05(18)
C8 Fe C6 Pd -171.71(11)
C5 Fe C6 Pd 50.13(14)
C10 Fe C6 Pd 105.64(14)
C2 Fe C6 Pd -52.89(12)
C7 Fe C6 Pd -133.65(15)
C1 Fe C6 Pd -1.87(11)
N1 Pd C6 N4 -168.71(13)
P Pd C6 N4 30.34(15)
C1 Pd C6 N4 -166.72(14)
Fe Pd C6 N4 -167.97(17)
N1 Pd C6 C7 -51.4(2)
N4 Pd C6 C7 117.3(2)
P Pd C6 C7 147.62(16)
C1 Pd C6 C7 -49.43(18)
Fe Pd C6 C7 -50.69(16)
N1 Pd C6 C10 63.09(17)
N4 Pd C6 C10 -128.2(2)
P Pd C6 C10 -97.86(14)
C1 Pd C6 C10 65.09(15)
Fe Pd C6 C10 63.83(13)
N1 Pd C6 Fe -0.74(11)
N4 Pd C6 Fe 167.97(17)
P Pd C6 Fe -161.69(3)
C1 Pd C6 Fe 1.26(7)
N4 C6 C7 C8 178.1(2)
C10 C6 C7 C8 3.2(3)
Fe C6 C7 C8 59.74(16)
Pd C6 C7 C8 111.82(19)
N4 C6 C7 Fe 118.3(2)
C10 C6 C7 Fe -56.57(15)
Pd C6 C7 Fe 52.08(13)
C9 Fe C7 C8 -37.75(16)
C4 Fe C7 C8 34.5(2)
C3 Fe C7 C8 74.08(18)
C5 Fe C7 C8 -57.8(19)
C10 Fe C7 C8 -81.45(17)
C2 Fe C7 C8 118.29(16)
C1 Fe C7 C8 157.54(16)
C6 Fe C7 C8 -118.3(2)
Pd Fe C7 C8 -157.73(15)
C9 Fe C7 C6 80.52(15)
C4 Fe C7 C6 152.77(16)
C3 Fe C7 C6 -167.65(14)
C8 Fe C7 C6 118.3(2)
C5 Fe C7 C6 60.4(19)
C10 Fe C7 C6 36.82(14)
C2 Fe C7 C6 -123.45(14)
C1 Fe C7 C6 -84.19(19)
Pd Fe C7 C6 -39.47(13)
C6 C7 C8 C9 -1.9(3)
Fe C7 C8 C9 59.40(17)
C6 C7 C8 Fe -61.34(16)
C9 Fe C8 C7 119.3(2)
C4 Fe C8 C7 -157.82(16)
C3 Fe C8 C7 -117.09(16)
C5 Fe C8 C7 176.34(15)
C10 Fe C8 C7 81.68(16)
C2 Fe C8 C7 -85.15(18)
C1 Fe C8 C7 -105.7(4)
C6 Fe C8 C7 37.91(15)
Pd Fe C8 C7 28.68(19)
C4 Fe C8 C9 82.92(17)
C3 Fe C8 C9 123.65(16)
C5 Fe C8 C9 57.1(2)
C10 Fe C8 C9 -37.57(15)
C2 Fe C8 C9 155.60(15)
C7 Fe C8 C9 -119.3(2)
C1 Fe C8 C9 135.0(4)
C6 Fe C8 C9 -81.34(16)
Pd Fe C8 C9 -90.57(15)
C7 C8 C9 C10 -0.1(3)
Fe C8 C9 C10 60.25(16)
C7 C8 C9 Fe -60.32(17)
C4 Fe C9 C10 136.48(16)
C3 Fe C9 C10 172.20(15)
C8 Fe C9 C10 -119.2(2)
C5 Fe C9 C10 97.15(16)
C2 Fe C9 C10 178.5(2)
C7 Fe C9 C10 -81.81(16)
C1 Fe C9 C10 80.1(2)
C6 Fe C9 C10 -38.42(15)
Pd Fe C9 C10 -2.70(18)
C4 Fe C9 C8 -104.34(16)
C3 Fe C9 C8 -68.62(18)
C5 Fe C9 C8 -143.68(15)
C10 Fe C9 C8 119.2(2)
C2 Fe C9 C8 -62.4(3)
C7 Fe C9 C8 37.37(14)
C1 Fe C9 C8 -160.72(16)
C6 Fe C9 C8 80.76(16)
Pd Fe C9 C8 116.48(14)
C8 C9 C10 C6 2.0(3)
Fe C9 C10 C6 62.03(15)
C8 C9 C10 Fe -59.99(17)
N4 C6 C10 C9 -178.3(2)
C7 C6 C10 C9 -3.2(2)
Fe C6 C10 C9 -60.23(16)
Pd C6 C10 C9 -127.11(16)
N4 C6 C10 Fe -118.1(2)
C7 C6 C10 Fe 57.01(15)
Pd C6 C10 Fe -66.89(7)
C4 Fe C10 C9 -54.86(19)
C3 Fe C10 C9 -18.2(3)
C8 Fe C10 C9 37.73(16)
C5 Fe C10 C9 -97.65(16)
C2 Fe C10 C9 -178.1(3)
C7 Fe C10 C9 81.13(17)
C1 Fe C10 C9 -140.02(16)
C6 Fe C10 C9 117.7(2)
Pd Fe C10 C9 177.56(16)
C9 Fe C10 C6 -117.7(2)
C4 Fe C10 C6 -172.51(13)
C3 Fe C10 C6 -135.8(3)
C8 Fe C10 C6 -79.92(15)
C5 Fe C10 C6 144.70(14)
C2 Fe C10 C6 64.2(4)
C7 Fe C10 C6 -36.52(14)
C1 Fe C10 C6 102.33(15)
Pd Fe C10 C6 59.91(12)
C1 N1 C11 N2 88.0(3)
Pd N1 C11 N2 -124.4(2)
C1 N1 C11 N3 -95.0(3)
Pd N1 C11 N3 52.6(3)
C12 N2 C11 N1 177.26(19)
C14 N2 C11 N1 -4.4(3)
C12 N2 C11 N3 -0.3(2)
C14 N2 C11 N3 178.08(18)
C13 N3 C11 N1 -176.4(2)
C19 N3 C11 N1 17.4(3)
C13 N3 C11 N2 1.0(2)
C19 N3 C11 N2 -165.21(19)
C11 N2 C12 C13 -0.5(2)
C14 N2 C12 C13 -178.7(2)
C11 N2 C12 C17 -179.7(2)
C14 N2 C12 C17 2.1(3)
N2 C12 C13 N3 1.0(2)
C17 C12 C13 N3 -179.8(2)
N2 C12 C13 C18 -174.3(2)
C17 C12 C13 C18 4.9(4)
C11 N3 C13 C12 -1.3(2)
C19 N3 C13 C12 164.0(2)
C11 N3 C13 C18 174.3(2)
C19 N3 C13 C18 -20.4(3)
C11 N2 C14 C16 124.6(2)
C12 N2 C14 C16 -57.4(3)
C11 N2 C14 C15 -107.7(2)
C12 N2 C14 C15 70.4(3)
C11 N3 C19 C21 -132.7(2)
C13 N3 C19 C21 63.9(3)
C11 N3 C19 C20 101.8(2)
C13 N3 C19 C20 -61.7(3)
C24 N6 C22 N5 0.3(3)
C30 N6 C22 N5 178.5(2)
C24 N6 C22 N4 176.7(2)
C30 N6 C22 N4 -5.1(4)
C23 N5 C22 N6 0.6(3)
C25 N5 C22 N6 -170.1(2)
C23 N5 C22 N4 -175.3(2)
C25 N5 C22 N4 13.9(4)
C6 N4 C22 N6 87.5(3)
Pd N4 C22 N6 -159.05(17)
C6 N4 C22 N5 -97.0(3)
Pd N4 C22 N5 16.4(3)
C22 N5 C23 C24 -1.3(3)
C25 N5 C23 C24 169.1(2)
C22 N5 C23 C28 177.7(2)
C25 N5 C23 C28 -12.0(4)
N5 C23 C24 N6 1.4(3)
C28 C23 C24 N6 -177.5(3)
N5 C23 C24 C29 -176.7(2)
C28 C23 C24 C29 4.3(5)
C22 N6 C24 C23 -1.1(3)
C30 N6 C24 C23 -179.3(2)
C22 N6 C24 C29 177.2(2)
C30 N6 C24 C29 -1.0(4)
C22 N5 C25 C26 -116.1(2)
C23 N5 C25 C26 75.0(3)
C22 N5 C25 C27 116.4(2)
C23 N5 C25 C27 -52.5(3)
C22 N6 C30 C32' 63.4(5)
C24 N6 C30 C32' -118.7(4)
C22 N6 C30 C31 -84.9(4)
C24 N6 C30 C31 93.0(3)
C22 N6 C30 C32 125.4(4)
C24 N6 C30 C32 -56.7(4)
C39 P C33 C34 -99.3(2)
C45 P C33 C34 153.8(2)
Pd P C33 C34 28.6(2)
C39 P C33 C38 80.4(2)
C45 P C33 C38 -26.4(2)
Pd P C33 C38 -151.61(19)
C38 C33 C34 C35 0.1(4)
P C33 C34 C35 179.9(2)
C33 C34 C35 C36 0.3(5)
C34 C35 C36 C37 0.1(6)
C35 C36 C37 C38 -0.8(6)
C36 C37 C38 C33 1.2(5)
C34 C33 C38 C37 -0.8(4)
P C33 C38 C37 179.4(2)
C33 P C39 C40 -20.1(2)
C45 P C39 C40 87.5(2)
Pd P C39 C40 -141.46(18)
C33 P C39 C44 162.76(17)
C45 P C39 C44 -89.67(18)
Pd P C39 C44 41.4(2)
C44 C39 C40 C41 -0.1(4)
P C39 C40 C41 -177.2(2)
C39 C40 C41 C42 0.5(4)
C40 C41 C42 C43 -0.5(5)
C41 C42 C43 C44 0.0(4)
C42 C43 C44 C39 0.4(4)
C40 C39 C44 C43 -0.3(3)
P C39 C44 C43 176.93(18)
C39 P C45 C46 20.3(2)
C33 P C45 C46 130.32(19)
Pd P C45 C46 -111.25(18)
C39 P C45 C50 -163.63(18)
C33 P C45 C50 -53.6(2)
Pd P C45 C50 64.85(19)
C50 C45 C46 C47 -2.1(3)
P C45 C46 C47 173.99(17)
C45 C46 C47 C48 -0.5(3)
C46 C47 C48 C49 2.3(4)
C47 C48 C49 C50 -1.5(4)
C48 C49 C50 C45 -1.1(4)
C46 C45 C50 C49 2.9(3)
P C45 C50 C49 -173.36(18)

loop_
_platon_squeeze_void_nr
_platon_squeeze_void_average_x
_platon_squeeze_void_average_y
_platon_squeeze_void_average_z
_platon_squeeze_void_volume
_platon_squeeze_void_count_electrons
_platon_squeeze_void_content
1 0.500 0.000 0.500 315 80 ' '
2 0.965 0.149 0.401 32 2 ' '
3 0.500 0.500 1.000 316 80 ' '
4 -0.035 0.351 0.901 32 2 ' '
5 0.035 0.649 0.099 32 2 ' '
6 0.035 0.851 0.599 32 2 ' '
